data_7044653
loop_
_publ_author_name
'Pan, Chun-Yang'
'Zhou, Kang'
'Li, Jun'
'Zhao, Feng-Hua'
'Liu, Zhi-Qiang'
'Chen, Zhuo-Qing'

_publ_section_title
;
 Temperature dependence of photoluminescence and hydrogen bonding revealed
 for the first time in templated borate family: synthesis, structure and
 properties of a pentborate [Emmim][B5O6(OH)4]
;
_journal_name_full 'Dalton Transactions'
_journal_paper_doi 10.1039/C7DT03896H
_journal_year 2017
_chemical_formula_sum 'C7 H17 B5 N2 O10'
_chemical_formula_weight 343.27
_chemical_name_systematic
;
?
;
_space_group_IT_number 19
_symmetry_space_group_name_Hall 'P 2ac 2ab'
_symmetry_space_group_name_H-M 'P 21 21 21'
_atom_sites_solution_hydrogens geom
_atom_sites_solution_primary direct
_atom_sites_solution_secondary difmap
_audit_block_doi 10.5517/ccxpmy4
_audit_creation_method SHELXL-97
_audit_update_record
;
2011-11-21 deposited with the CCDC.
2017-11-06 downloaded from the CCDC.
;
_cell_angle_alpha 90.00
_cell_angle_beta 90.00
_cell_angle_gamma 90.00
_cell_formula_units_Z 4
_cell_length_a 11.366(2)
_cell_length_b 11.650(2)
_cell_length_c 11.659(2)
_cell_measurement_temperature 293(2)
_cell_volume 1543.8(5)
_computing_structure_refinement 'SHELXL-97 (Sheldrick, 1997)'
_computing_structure_solution 'SHELXS-97 (Sheldrick, 1990)'
_diffrn_ambient_temperature 293(2)
_diffrn_measured_fraction_theta_full 0.999
_diffrn_measured_fraction_theta_max 0.999
_diffrn_radiation_monochromator graphite
_diffrn_radiation_source 'fine-focus sealed tube'
_diffrn_radiation_type MoK\a
_diffrn_radiation_wavelength 0.71073
_diffrn_reflns_av_R_equivalents 0.0495
_diffrn_reflns_av_sigmaI/netI 0.0432
_diffrn_reflns_limit_h_max 14
_diffrn_reflns_limit_h_min -14
_diffrn_reflns_limit_k_max 15
_diffrn_reflns_limit_k_min -14
_diffrn_reflns_limit_l_max 15
_diffrn_reflns_limit_l_min -15
_diffrn_reflns_number 15030
_diffrn_reflns_theta_full 27.46
_diffrn_reflns_theta_max 27.46
_diffrn_reflns_theta_min 3.05
_exptl_absorpt_coefficient_mu 0.106
_exptl_crystal_density_diffrn 1.332
_exptl_crystal_density_method 'not measured'
_exptl_crystal_F_000 621
_refine_diff_density_max 1.020
_refine_diff_density_min -0.331
_refine_diff_density_rms 0.100
_refine_ls_abs_structure_details 'Flack H D (1983), Acta Cryst. A39, 876-881'
_refine_ls_abs_structure_Flack 1(2)
_refine_ls_extinction_method none
_refine_ls_goodness_of_fit_ref 1.410
_refine_ls_hydrogen_treatment mixed
_refine_ls_matrix_type full
_refine_ls_number_parameters 217
_refine_ls_number_reflns 3511
_refine_ls_number_restraints 0
_refine_ls_restrained_S_all 1.410
_refine_ls_R_factor_all 0.1114
_refine_ls_R_factor_gt 0.0782
_refine_ls_shift/su_max 0.001
_refine_ls_shift/su_mean 0.000
_refine_ls_structure_factor_coef Fsqd
_refine_ls_weighting_details 'calc w=1/[\s^2^(Fo^2^)+(0.1000P)^2^+0.0000P] where P=(Fo^2^+2Fc^2^)/3'
_refine_ls_weighting_scheme calc
_refine_ls_wR_factor_gt 0.2075
_refine_ls_wR_factor_ref 0.2322
_reflns_number_gt 2294
_reflns_number_total 3511
_reflns_threshold_expression >2sigma(I)
_cod_data_source_file c7dt03896h2.cif
_cod_data_source_block 1
_cod_depositor_comments
;

2018-01-26
Z value and formula changed. Original ones were absurd
                 miguel
;
_cod_original_formula_sum 'C H B N O'
_cod_original_formula_weight 53.84
_cod_original_formula_units_Z 23
_cod_original_cell_volume 1543.9(5)
_cod_database_code 7044653

loop_
_symmetry_equiv_pos_as_xyz
'x, y, z'
'-x+1/2, -y, z+1/2'
'-x, y+1/2, -z+1/2'
'x+1/2, -y+1/2, -z'

loop_
_atom_site_label
_atom_site_type_symbol
_atom_site_fract_x
_atom_site_fract_y
_atom_site_fract_z
_atom_site_U_iso_or_equiv
_atom_site_adp_type
_atom_site_occupancy
_atom_site_symmetry_multiplicity
_atom_site_calc_flag
_atom_site_refinement_flags
O7 O 0.0444(2) 0.8797(2) 0.2363(2) 0.0395(6) Uani 1 1 d .
O10 O 0.19171(19) 0.9803(2) 0.3443(2) 0.0372(6) Uani 1 1 d .
O8 O 0.1983(2) 0.9792(3) 0.1377(2) 0.0403(6) Uani 1 1 d .
O6 O 0.0484(2) 1.0868(2) 0.2355(2) 0.0386(6) Uani 1 1 d .
O9 O 0.3542(2) 0.8985(3) 0.2450(3) 0.0485(7) Uani 1 1 d .
O5 O -0.1140(2) 0.9852(2) 0.1557(3) 0.0543(8) Uani 1 1 d .
O3 O 0.3763(2) 0.9156(3) 0.0486(2) 0.0523(8) Uani 1 1 d .
H3A H 0.3482 0.9500 -0.0063 0.079 Uiso 1 1 calc R
O4 O 0.3637(3) 0.9168(3) 0.4425(2) 0.0615(9) Uani 1 1 d .
H4A H 0.3336 0.9520 0.4959 0.092 Uiso 1 1 calc R
O2 O -0.1242(3) 1.1823(2) 0.1691(3) 0.0628(10) Uani 1 1 d .
H2A H -0.0924 1.2372 0.2003 0.094 Uiso 1 1 calc R
B3 B 0.1201(3) 0.9830(4) 0.2410(4) 0.0351(8) Uani 1 1 d .
O1 O -0.1297(2) 0.7873(2) 0.1687(3) 0.0557(8) Uani 1 1 d .
H1A H -0.0968 0.7317 0.1976 0.084 Uiso 1 1 calc R
B2 B -0.0595(4) 1.0863(4) 0.1876(4) 0.0413(10) Uani 1 1 d .
B5 B 0.3001(4) 0.9330(4) 0.3475(4) 0.0403(10) Uani 1 1 d .
B4 B 0.3064(4) 0.9318(4) 0.1429(4) 0.0383(10) Uani 1 1 d .
B1 B -0.0635(4) 0.8837(4) 0.1868(4) 0.0415(10) Uani 1 1 d .
N2 N 0.2133(4) 0.5881(4) 0.6010(4) 0.0656(12) Uani 1 1 d .
N1 N 0.3083(5) 0.4371(5) 0.5459(5) 0.0860(16) Uani 1 1 d .
C7 C 0.3175(6) 0.6232(7) 0.5411(7) 0.101(2) Uani 1 1 d .
H7A H 0.3376 0.6997 0.5296 0.121 Uiso 1 1 calc R
C1 C 0.3451(6) 0.3230(4) 0.5198(6) 0.0773(17) Uani 1 1 d .
H1B H 0.2910 0.2692 0.5532 0.116 Uiso 1 1 calc R
H1C H 0.4224 0.3102 0.5507 0.116 Uiso 1 1 calc R
H1D H 0.3469 0.3127 0.4382 0.116 Uiso 1 1 calc R
C5 C 0.2200(6) 0.4692(7) 0.5944(5) 0.0833(18) Uani 1 1 d .
C3 C 0.1295(8) 0.6615(12) 0.6486(12) 0.205(8) Uani 1 1 d .
H3B H 0.0551 0.6366 0.6163 0.245 Uiso 1 1 calc R
H3C H 0.1267 0.6410 0.7292 0.245 Uiso 1 1 calc R
C2 C 0.1363(6) 0.4004(5) 0.6451(6) 0.094(2) Uani 1 1 d .
H2B H 0.1550 0.3213 0.6311 0.141 Uiso 1 1 calc R
H2C H 0.0604 0.4175 0.6131 0.141 Uiso 1 1 calc R
H2D H 0.1350 0.4144 0.7262 0.141 Uiso 1 1 calc R
C6 C 0.3791(5) 0.5408(7) 0.5054(6) 0.093(2) Uani 1 1 d .
H6A H 0.4496 0.5426 0.4649 0.112 Uiso 1 1 calc R
C4 C 0.1247(9) 0.7722(6) 0.6473(12) 0.176(6) Uani 1 1 d .
H4B H 0.0605 0.7976 0.6944 0.264 Uiso 1 1 calc R
H4C H 0.1128 0.7983 0.5700 0.264 Uiso 1 1 calc R
H4D H 0.1970 0.8031 0.6764 0.264 Uiso 1 1 calc R

loop_
_atom_site_aniso_label
_atom_site_aniso_U_11
_atom_site_aniso_U_22
_atom_site_aniso_U_33
_atom_site_aniso_U_23
_atom_site_aniso_U_13
_atom_site_aniso_U_12
O7 0.0333(13) 0.0338(12) 0.0513(16) 0.0009(11) -0.0013(13) -0.0025(10)
O10 0.0317(12) 0.0459(14) 0.0342(12) -0.0036(12) -0.0022(10) 0.0062(12)
O8 0.0309(12) 0.0559(16) 0.0343(13) 0.0001(12) 0.0025(10) 0.0028(13)
O6 0.0316(12) 0.0392(13) 0.0449(15) -0.0033(12) -0.0048(12) 0.0034(11)
O9 0.0400(14) 0.0683(18) 0.0372(14) -0.0024(14) -0.0026(12) 0.0219(14)
O5 0.0441(15) 0.0376(14) 0.081(2) -0.0070(15) -0.0232(15) 0.0053(13)
O3 0.0379(14) 0.072(2) 0.0467(17) 0.0015(14) 0.0070(12) 0.0102(15)
O4 0.0443(16) 0.103(3) 0.0373(16) -0.0083(16) -0.0074(13) 0.0301(18)
O2 0.0493(18) 0.0428(16) 0.096(3) -0.0110(16) -0.0349(19) 0.0120(14)
B3 0.0282(17) 0.0389(19) 0.038(2) -0.0050(19) 0.0036(16) -0.0054(17)
O1 0.0462(17) 0.0416(15) 0.079(2) -0.0046(15) -0.0154(17) 0.0006(13)
B2 0.044(2) 0.031(2) 0.049(2) -0.0041(19) -0.003(2) 0.0011(19)
B5 0.034(2) 0.047(2) 0.040(2) -0.002(2) -0.0029(19) 0.0027(19)
B4 0.035(2) 0.042(2) 0.039(2) -0.0037(19) 0.0030(18) 0.0063(18)
B1 0.033(2) 0.037(2) 0.055(3) -0.0045(19) -0.006(2) 0.0039(19)
N2 0.057(2) 0.063(3) 0.076(3) 0.010(2) -0.014(2) -0.017(2)
N1 0.082(4) 0.089(4) 0.087(4) 0.010(3) -0.038(3) 0.001(3)
C7 0.068(4) 0.099(5) 0.135(7) 0.013(5) -0.020(4) 0.005(4)
C1 0.067(3) 0.066(4) 0.098(4) 0.008(3) -0.016(3) 0.007(3)
C5 0.069(4) 0.106(5) 0.074(4) 0.016(4) -0.018(3) -0.032(4)
C3 0.078(6) 0.296(18) 0.240(14) -0.163(14) -0.040(7) 0.049(8)
C2 0.097(5) 0.087(4) 0.100(5) 0.026(4) 0.021(4) 0.006(4)
C6 0.050(3) 0.136(6) 0.094(4) -0.008(4) 0.005(3) -0.002(4)
C4 0.153(9) 0.053(4) 0.323(17) -0.002(7) -0.070(11) 0.000(5)

loop_
_atom_type_symbol
_atom_type_description
_atom_type_scat_dispersion_real
_atom_type_scat_dispersion_imag
_atom_type_scat_source
C C 0.0033 0.0016 'International Tables Vol C Tables 4.2.6.8 and 6.1.1.4'
H H 0.0000 0.0000 'International Tables Vol C Tables 4.2.6.8 and 6.1.1.4'
B B 0.0013 0.0007 'International Tables Vol C Tables 4.2.6.8 and 6.1.1.4'
N N 0.0061 0.0033 'International Tables Vol C Tables 4.2.6.8 and 6.1.1.4'
O O 0.0106 0.0060 'International Tables Vol C Tables 4.2.6.8 and 6.1.1.4'

loop_
_geom_angle_atom_site_label_1
_geom_angle_atom_site_label_2
_geom_angle_atom_site_label_3
_geom_angle
B1 O7 B3 120.9(3)
B5 O10 B3 122.8(3)
B4 O8 B3 121.1(3)
B2 O6 B3 121.5(3)
B4 O9 B5 119.1(3)
B1 O5 B2 118.6(3)
O10 B3 O6 111.5(3)
O10 B3 O7 109.8(3)
O6 B3 O7 110.3(3)
O10 B3 O8 109.5(2)
O6 B3 O8 108.7(3)
O7 B3 O8 107.0(3)
O6 B2 O2 123.8(4)
O6 B2 O5 121.6(4)
O2 B2 O5 114.6(4)
O4 B5 O10 125.0(4)
O4 B5 O9 115.4(3)
O10 B5 O9 119.6(3)
O8 B4 O9 121.3(3)
O8 B4 O3 123.3(4)
O9 B4 O3 115.4(3)
O7 B1 O5 121.6(4)
O7 B1 O1 122.3(4)
O5 B1 O1 116.0(3)
C5 N2 C3 132.1(7)
C5 N2 C7 102.3(6)
C3 N2 C7 125.6(8)
C5 N1 C1 129.1(7)
C5 N1 C6 109.7(6)
C1 N1 C6 121.1(6)
C6 C7 N2 113.8(7)
N1 C5 C2 126.3(8)
N1 C5 N2 112.3(6)
C2 C5 N2 121.3(7)
C4 C3 N2 129.6(13)
C7 C6 N1 102.0(6)

loop_
_geom_bond_atom_site_label_1
_geom_bond_atom_site_label_2
_geom_bond_distance
O7 B1 1.356(5)
O7 B3 1.480(5)
O10 B5 1.351(5)
O10 B3 1.454(5)
O8 B4 1.348(5)
O8 B3 1.497(5)
O6 B2 1.347(5)
O6 B3 1.461(5)
O9 B4 1.365(5)
O9 B5 1.402(5)
O5 B1 1.363(5)
O5 B2 1.382(5)
O3 B4 1.370(5)
O4 B5 1.336(5)
O2 B2 1.356(5)
O1 B1 1.369(5)
N2 C5 1.389(9)
N2 C3 1.396(10)
N2 C7 1.434(9)
N1 C5 1.212(8)
N1 C1 1.427(8)
N1 C6 1.526(9)
C7 C6 1.259(10)
C5 C2 1.377(8)
C3 C4 1.291(14)
